data_2239525
loop_
_publ_author_name
'Yamane, Hisanori'
'Nagura, Toshiki'
'Miyazaki, Tomohiro'

_publ_section_title
;
 La~3~Si~6~N~11~
;
_journal_coeditor_code RU2057
_journal_issue 6
_journal_name_full 'Acta Crystallographica Section E'
_journal_page_first i23
_journal_page_last i24
_journal_paper_doi 10.1107/S1600536814009234
_journal_volume 70
_journal_year 2014
_chemical_formula_iupac 'La3 Si6 N11'
_chemical_formula_moiety 'La3 N11 Si6'
_chemical_formula_structural 'La3 Si6 N11'
_chemical_formula_sum 'La3 N11 Si6'
_chemical_formula_weight 739.38
_chemical_name_common 'lanthanum silicon nitride'
_chemical_name_systematic
;
Trilanthanum hexasilicon undecanitrogen
;
_space_group_IT_number 100
_symmetry_cell_setting tetragonal
_symmetry_space_group_name_Hall 'P 4 -2ab'
_symmetry_space_group_name_H-M 'P 4 b m'
_audit_creation_method SHELXL-97
_cell_angle_alpha 90.00
_cell_angle_beta 90.00
_cell_angle_gamma 90.00
_cell_formula_units_Z 2
_cell_length_a 10.1988(4)
_cell_length_b 10.1988(4)
_cell_length_c 4.84153(19)
_cell_measurement_reflns_used 4239
_cell_measurement_temperature 293(2)
_cell_measurement_theta_max 27.45
_cell_measurement_theta_min 3.995
_cell_volume 503.59(3)
_computing_cell_refinement 'PROCESS-AUTO (Rigaku/MSC, 2005)'
_computing_data_collection 'PROCESS-AUTO (Rigaku/MSC, 2005)'
_computing_data_reduction 'PROCESS-AUTO (Rigaku/MSC, 2005)'
_computing_molecular_graphics 'VESTA (Momma & Izumi, 2008)'
_computing_publication_material 'SHELXL97 (Sheldrick, 2008)'
_computing_structure_refinement 'SHELXL97 (Sheldrick, 2008)'
_computing_structure_solution 'SHELXS97 (Sheldrick, 2008)'
_diffrn_ambient_temperature 293(2)
_diffrn_detector_area_resol_mean 10.0
_diffrn_measured_fraction_theta_full 0.994
_diffrn_measured_fraction_theta_max 0.994
_diffrn_measurement_device_type 'Rigaku R-AXIS RAPID II'
_diffrn_measurement_method \w
_diffrn_radiation_monochromator graphite
_diffrn_radiation_source 'fine-focus sealed tube'
_diffrn_radiation_type MoK\a
_diffrn_radiation_wavelength 0.71075
_diffrn_reflns_av_R_equivalents 0.0390
_diffrn_reflns_av_sigmaI/netI 0.0255
_diffrn_reflns_limit_h_max 13
_diffrn_reflns_limit_h_min -13
_diffrn_reflns_limit_k_max 12
_diffrn_reflns_limit_k_min -13
_diffrn_reflns_limit_l_max 6
_diffrn_reflns_limit_l_min -6
_diffrn_reflns_number 4700
_diffrn_reflns_theta_full 27.45
_diffrn_reflns_theta_max 27.45
_diffrn_reflns_theta_min 4.00
_exptl_absorpt_coefficient_mu 13.215
_exptl_absorpt_correction_T_max 0.725688
_exptl_absorpt_correction_T_min 0.218628
_exptl_absorpt_correction_type numerical
_exptl_absorpt_process_details
;
(NUMABS; Higashi, 1999)
;
_exptl_crystal_colour colorless
_exptl_crystal_density_diffrn 4.876
_exptl_crystal_density_method 'not measured'
_exptl_crystal_description chunk
_exptl_crystal_F_000 664
_exptl_crystal_size_max 0.149
_exptl_crystal_size_mid 0.138
_exptl_crystal_size_min 0.033
_refine_diff_density_max 0.827
_refine_diff_density_min -0.896
_refine_ls_abs_structure_details 'Flack (1983), 275 Friedel pairs'
_refine_ls_abs_structure_Flack 0.05(3)
_refine_ls_extinction_coef 0.0007(2)
_refine_ls_extinction_expression Fc^*^=kFc[1+0.001xFc^2^\l^3^/sin(2\q)]^-1/4^
_refine_ls_extinction_method SHELXL
_refine_ls_goodness_of_fit_ref 1.201
_refine_ls_matrix_type full
_refine_ls_number_parameters 39
_refine_ls_number_reflns 624
_refine_ls_number_restraints 1
_refine_ls_restrained_S_all 1.200
_refine_ls_R_factor_all 0.0193
_refine_ls_R_factor_gt 0.0173
_refine_ls_shift/su_max 0.002
_refine_ls_shift/su_mean 0.000
_refine_ls_structure_factor_coef Fsqd
_refine_ls_weighting_details 'calc w=1/[\s^2^(Fo^2^)+(0.0093P)^2^+0.0181P] where P=(Fo^2^+2Fc^2^)/3'
_refine_ls_weighting_scheme calc
_refine_ls_wR_factor_gt 0.0294
_refine_ls_wR_factor_ref 0.0303
_reflns_number_gt 599
_reflns_number_total 624
_reflns_threshold_expression I>2sigma(I)
_cod_data_source_file ru2057sup1.cf
_cod_data_source_block I
_cod_original_cell_volume 503.60(3)
_cod_database_code 2239525
_cod_database_fobs_code 2239525

loop_
_symmetry_equiv_pos_as_xyz
'x, y, z'
'-x+1/2, y+1/2, z'
'-x, -y, z'
'x+1/2, -y+1/2, z'
'-y+1/2, -x+1/2, z'
'y, -x, z'
'-y, x, z'
'y+1/2, x+1/2, z'

loop_
_atom_site_type_symbol
_atom_site_label
_atom_site_fract_x
_atom_site_fract_y
_atom_site_fract_z
_atom_site_U_iso_or_equiv
_atom_site_adp_type
_atom_site_calc_flag
_atom_site_refinement_flags
_atom_site_occupancy
_atom_site_symmetry_multiplicity
La La1 0.680962(17) 0.180962(17) 0.01861(13) 0.00578(9) Uani d S 1 2
La La2 0.0000 0.0000 0.00000(11) 0.00427(11) Uani d S 1 4
Si Si1 0.20985(9) 0.07807(8) 0.5344(4) 0.0038(2) Uani d . 1 1
Si Si2 0.11658(9) 0.61658(9) 0.0439(5) 0.0039(3) Uani d S 1 2
N N1 0.0803(3) 0.1779(3) 0.6388(7) 0.0056(7) Uiso d . 1 1
N N2 0.2332(3) 0.0739(3) 0.1807(8) 0.0060(8) Uiso d . 1 1
N N3 0.1527(3) 0.6527(3) 0.6958(10) 0.0044(10) Uiso d S 1 2
N N4 0.5000 0.0000 0.0717(14) 0.0055(14) Uiso d S 1 4

loop_
_atom_site_aniso_label
_atom_site_aniso_U_11
_atom_site_aniso_U_22
_atom_site_aniso_U_33
_atom_site_aniso_U_12
_atom_site_aniso_U_13
_atom_site_aniso_U_23
La1 0.00443(11) 0.00443(11) 0.00849(17) -0.00036(9) 0.0001(2) 0.0001(2)
La2 0.00378(13) 0.00378(13) 0.0053(2) 0.000 0.000 0.000
Si1 0.0037(4) 0.0036(4) 0.0040(6) -0.0006(3) 0.0005(7) -0.0008(7)
Si2 0.0038(4) 0.0038(4) 0.0042(10) 0.0000(5) 0.0005(6) 0.0005(6)

loop_
_atom_type_symbol
_atom_type_description
_atom_type_scat_dispersion_real
_atom_type_scat_dispersion_imag
_atom_type_scat_source
N N 0.0061 0.0033 'International Tables Vol C Tables 4.2.6.8 and 6.1.1.4'
Si Si 0.0817 0.0704 'International Tables Vol C Tables 4.2.6.8 and 6.1.1.4'
La La -0.2871 2.4523 'International Tables Vol C Tables 4.2.6.8 and 6.1.1.4'

loop_
_exptl_crystal_face_index_h
_exptl_crystal_face_index_k
_exptl_crystal_face_index_l
_exptl_crystal_face_perp_dist
-0.16 -1.83 -4.76 0.0191
1.18 0.79 -4.79 0.0131
-1.52 -1.48 4.73 0.0099
-3.25 -5.16 3.88 0.0189
-4.01 -8.48 -1.88 0.0336
-7.97 6.32 -0.16 0.0914
1.09 10.04 0.62 0.0677
7.45 6.71 0.85 0.0244
9.05 -4.60 0.33 0.0818
0.37 -10.11 -0.53 0.0621
-7.28 -6.89 -0.85 0.0200

loop_
_geom_angle_atom_site_label_1
_geom_angle_atom_site_label_2
_geom_angle_atom_site_label_3
_geom_angle_site_symmetry_1
_geom_angle_site_symmetry_3
_geom_angle
_geom_angle_publ_flag
N1 La1 N1 7_654 4_554 86.25(15) no
N1 La1 N4 7_654 . 100.64(13) no
N1 La1 N4 4_554 . 100.64(13) no
N1 La1 N2 7_654 7_655 76.36(10) no
N1 La1 N2 4_554 7_655 118.37(10) no
N4 La1 N2 . 7_655 140.30(11) no
N1 La1 N2 7_654 4 118.37(10) no
N1 La1 N2 4_554 4 76.36(10) no
N4 La1 N2 . 4 140.30(11) no
N2 La1 N2 7_655 4 62.68(14) no
N1 La1 N2 7_654 5 146.72(10) no
N1 La1 N2 4_554 5 70.04(11) no
N4 La1 N2 . 5 63.11(8) no
N2 La1 N2 7_655 5 135.23(11) no
N2 La1 N2 4 5 79.28(14) no
N1 La1 N2 7_654 3_655 70.04(11) no
N1 La1 N2 4_554 3_655 146.72(10) no
N4 La1 N2 . 3_655 63.11(8) no
N2 La1 N2 7_655 3_655 79.28(14) no
N2 La1 N2 4 3_655 135.23(11) no
N2 La1 N2 5 3_655 118.90(14) no
N1 La1 N3 7_654 3_664 60.70(9) no
N1 La1 N3 4_554 3_664 60.70(9) no
N4 La1 N3 . 3_664 152.55(18) no
N2 La1 N3 7_655 3_664 59.21(11) no
N2 La1 N3 4 3_664 59.21(11) no
N2 La1 N3 5 3_664 120.55(7) no
N2 La1 N3 3_655 3_664 120.55(7) no
N1 La1 Si2 7_654 3_665 85.17(8) no
N1 La1 Si2 4_554 3_665 85.17(8) no
N4 La1 Si2 . 3_665 171.97(16) no
N2 La1 Si2 7_655 3_665 35.54(8) no
N2 La1 Si2 4 3_665 35.54(8) no
N2 La1 Si2 5 3_665 114.55(7) no
N2 La1 Si2 3_655 3_665 114.55(7) no
N3 La1 Si2 3_664 3_665 35.48(11) no
N1 La1 Si2 7_654 2_545 119.64(8) no
N1 La1 Si2 4_554 2_545 75.81(8) no
N4 La1 Si2 . 2_545 32.88(2) no
N2 La1 Si2 7_655 2_545 160.67(9) no
N2 La1 Si2 4 2_545 112.38(8) no
N2 La1 Si2 5 2_545 33.29(7) no
N2 La1 Si2 3_655 2_545 95.52(7) no
N3 La1 Si2 3_664 2_545 136.50(7) no
Si2 La1 Si2 3_665 2_545 146.89(2) no
N1 La1 Si2 7_654 4 75.81(8) no
N1 La1 Si2 4_554 4 119.64(8) no
N4 La1 Si2 . 4 32.88(2) no
N2 La1 Si2 7_655 4 112.38(8) no
N2 La1 Si2 4 4 160.67(9) no
N2 La1 Si2 5 4 95.52(7) no
N2 La1 Si2 3_655 4 33.29(7) no
N3 La1 Si2 3_664 4 136.50(7) no
Si2 La1 Si2 3_665 4 146.89(2) no
Si2 La1 Si2 2_545 4 65.52(4) no
N1 La1 Si1 7_654 4_554 75.26(8) no
N1 La1 Si1 4_554 4_554 29.80(7) no
N4 La1 Si1 . 4_554 129.45(13) no
N2 La1 Si1 7_655 4_554 88.70(8) no
N2 La1 Si1 4 4_554 60.70(8) no
N2 La1 Si1 5 4_554 92.68(7) no
N2 La1 Si1 3_655 4_554 145.04(8) no
N3 La1 Si1 3_664 4_554 31.39(5) no
Si2 La1 Si1 3_665 4_554 57.22(5) no
Si2 La1 Si1 2_545 4_554 105.30(4) no
Si2 La1 Si1 4 4_554 138.54(6) no
N2 La2 N2 . 7 83.71(5) no
N2 La2 N2 . 3 141.35(16) no
N2 La2 N2 7 3 83.71(5) no
N2 La2 N2 . 6 83.71(5) no
N2 La2 N2 7 6 141.35(16) no
N2 La2 N2 3 6 83.71(5) no
N2 La2 N1 . 3_554 133.76(10) no
N2 La2 N1 7 3_554 138.27(10) no
N2 La2 N1 3 3_554 75.24(10) no
N2 La2 N1 6 3_554 71.98(11) no
N2 La2 N1 . 7_554 138.27(10) no
N2 La2 N1 7 7_554 75.24(10) no
N2 La2 N1 3 7_554 71.98(11) no
N2 La2 N1 6 7_554 133.76(10) no
N1 La2 N1 3_554 7_554 64.17(8) no
N2 La2 N1 . 6_554 71.98(11) no
N2 La2 N1 7 6_554 133.76(10) no
N2 La2 N1 3 6_554 138.27(10) no
N2 La2 N1 6 6_554 75.24(10) no
N1 La2 N1 3_554 6_554 64.17(8) no
N1 La2 N1 7_554 6_554 97.40(14) no
N2 La2 N1 . 1_554 75.24(10) no
N2 La2 N1 7 1_554 71.98(11) no
N2 La2 N1 3 1_554 133.76(10) no
N2 La2 N1 6 1_554 138.27(10) no
N1 La2 N1 3_554 1_554 97.40(14) no
N1 La2 N1 7_554 1_554 64.17(8) no
N1 La2 N1 6_554 1_554 64.17(8) no
N2 La2 Si1 . 3_554 154.58(9) no
N2 La2 Si1 7 3_554 105.41(8) no
N2 La2 Si1 3 3_554 64.01(8) no
N2 La2 Si1 6 3_554 101.50(8) no
N1 La2 Si1 3_554 3_554 32.88(7) no
N1 La2 Si1 7_554 3_554 32.47(7) no
N1 La2 Si1 6_554 3_554 85.19(8) no
N1 La2 Si1 1_554 3_554 84.97(8) no
N2 La2 Si1 . 6_554 101.50(8) no
N2 La2 Si1 7 6_554 154.58(9) no
N2 La2 Si1 3 6_554 105.41(8) no
N2 La2 Si1 6 6_554 64.01(8) no
N1 La2 Si1 3_554 6_554 32.47(7) no
N1 La2 Si1 7_554 6_554 84.97(8) no
N1 La2 Si1 6_554 6_554 32.88(7) no
N1 La2 Si1 1_554 6_554 85.19(8) no
Si1 La2 Si1 3_554 6_554 60.42(3) no
N2 La2 Si1 . 7_554 105.41(8) no
N2 La2 Si1 7 7_554 64.01(8) no
N2 La2 Si1 3 7_554 101.50(8) no
N2 La2 Si1 6 7_554 154.58(9) no
N1 La2 Si1 3_554 7_554 85.19(8) no
N1 La2 Si1 7_554 7_554 32.88(7) no
N1 La2 Si1 6_554 7_554 84.97(8) no
N1 La2 Si1 1_554 7_554 32.47(7) no
Si1 La2 Si1 3_554 7_554 60.42(3) no
Si1 La2 Si1 6_554 7_554 90.73(6) no
N2 La2 Si1 . 1_554 64.01(8) no
N2 La2 Si1 7 1_554 101.50(8) no
N2 La2 Si1 3 1_554 154.58(9) no
N2 La2 Si1 6 1_554 105.41(8) no
N1 La2 Si1 3_554 1_554 84.97(8) no
N1 La2 Si1 7_554 1_554 85.19(8) no
N1 La2 Si1 6_554 1_554 32.47(7) no
N1 La2 Si1 1_554 1_554 32.88(7) no
Si1 La2 Si1 3_554 1_554 90.73(6) no
Si1 La2 Si1 6_554 1_554 60.42(3) no
Si1 La2 Si1 7_554 1_554 60.42(3) no
N1 Si1 N2 6 . 107.06(17) no
N1 Si1 N1 6 . 108.6(2) no
N2 Si1 N1 . . 113.98(17) no
N1 Si1 N3 6 2_545 114.9(2) no
N2 Si1 N3 . 2_545 109.72(19) no
N1 Si1 N3 . 2_545 102.7(2) no
N1 Si1 La2 6 1_556 55.61(11) no
N2 Si1 La2 . 1_556 141.40(12) no
N1 Si1 La2 . 1_556 55.63(11) no
N3 Si1 La2 2_545 1_556 108.88(17) no
N1 Si1 La1 6 4_456 117.22(14) no
N2 Si1 La1 . 4_456 135.29(12) no
N1 Si1 La1 . 4_456 46.68(11) no
N3 Si1 La1 2_545 4_456 57.10(16) no
La2 Si1 La1 1_556 4_456 68.78(4) no
N1 Si1 La2 6 . 83.47(12) no
N2 Si1 La2 . . 48.51(12) no
N1 Si1 La2 . . 83.23(12) no
N3 Si1 La2 2_545 . 156.67(16) no
La2 Si1 La2 1_556 . 93.20(2) no
La1 Si1 La2 4_456 . 128.93(3) no
N1 Si1 La1 6 4_455 147.94(14) no
N2 Si1 La1 . 4_455 47.60(11) no
N1 Si1 La1 . 4_455 74.59(11) no
N3 Si1 La1 2_545 4_455 94.54(14) no
La2 Si1 La1 1_556 4_455 128.06(3) no
La1 Si1 La1 4_456 4_455 88.70(2) no
La2 Si1 La1 . 4_455 64.97(3) no
N4 Si2 N2 2 6_565 114.67(16) no
N4 Si2 N2 2 2 114.67(16) no
N2 Si2 N2 6_565 2 107.5(2) no
N4 Si2 N3 2 1_554 111.7(3) no
N2 Si2 N3 6_565 1_554 103.55(17) no
N2 Si2 N3 2 1_554 103.55(17) no
N4 Si2 La1 2 3_665 177.8(3) no
N2 Si2 La1 6_565 3_665 64.35(12) no
N2 Si2 La1 2 3_665 64.35(12) no
N3 Si2 La1 1_554 3_665 70.43(16) no
N4 Si2 La1 2 2 57.57(3) no
N2 Si2 La1 6_565 2 65.22(11) no
N2 Si2 La1 2 2 159.37(17) no
N3 Si2 La1 1_554 2 97.01(10) no
La1 Si2 La1 3_665 2 122.62(2) no
N4 Si2 La1 2 4_455 57.57(3) no
N2 Si2 La1 6_565 4_455 159.37(17) no
N2 Si2 La1 2 4_455 65.22(11) no
N3 Si2 La1 1_554 4_455 97.01(10) no
La1 Si2 La1 3_665 4_455 122.62(2) no
La1 Si2 La1 2 4_455 114.28(4) no
Si1 N1 Si1 7 . 137.4(2) no
Si1 N1 La1 7 4_456 118.80(16) no
Si1 N1 La1 . 4_456 103.52(15) no
Si1 N1 La2 7 1_556 91.91(13) no
Si1 N1 La2 . 1_556 91.49(13) no
La1 N1 La2 4_456 1_556 92.01(11) no
Si2 N2 Si1 2_545 . 119.8(2) no
Si2 N2 La2 2_545 . 138.1(2) no
Si1 N2 La2 . . 102.16(15) no
Si2 N2 La1 2_545 4_455 80.11(13) no
Si1 N2 La1 . 4_455 103.89(15) no
La2 N2 La1 . 4_455 89.42(10) no
Si2 N2 La1 2_545 3_655 81.48(12) no
Si1 N2 La1 . 3_655 109.71(15) no
La2 N2 La1 . 3_655 85.71(9) no
La1 N2 La1 4_455 3_655 146.33(15) no
Si2 N3 Si1 1_556 6_565 119.72(15) no
Si2 N3 Si1 1_556 2 119.72(15) no
Si1 N3 Si1 6_565 2 118.9(3) no
Si2 N3 La1 1_556 3_666 74.09(17) no
Si1 N3 La1 6_565 3_666 91.51(17) no
Si1 N3 La1 2 3_666 91.51(17) no
Si2 N4 Si2 4 2_545 170.9(5) no
Si2 N4 La1 4 3_655 89.55(4) no
Si2 N4 La1 2_545 3_655 89.55(4) no
Si2 N4 La1 4 . 89.55(4) no
Si2 N4 La1 2_545 . 89.55(4) no
La1 N4 La1 3_655 . 168.8(3) no

loop_
_geom_bond_atom_site_label_1
_geom_bond_atom_site_label_2
_geom_bond_site_symmetry_2
_geom_bond_distance
_geom_bond_publ_flag
La1 N1 7_654 2.551(3) yes
La1 N1 4_554 2.551(3) yes
La1 N4 . 2.6227(7) yes
La1 N2 7_655 2.674(3) yes
La1 N2 4 2.674(3) yes
La1 N2 5 2.853(3) yes
La1 N2 3_655 2.853(3) yes
La1 N3 3_664 2.864(5) yes
La1 Si2 3_665 2.9227(13) no
La1 Si2 2_545 3.1072(7) no
La1 Si2 4 3.1072(7) no
La1 Si1 4_554 3.4093(16) no
La2 N2 . 2.644(3) yes
La2 N2 7 2.644(3) yes
La2 N2 3 2.644(3) yes
La2 N2 6 2.644(3) yes
La2 N1 3_554 2.649(3) yes
La2 N1 7_554 2.649(3) yes
La2 N1 6_554 2.649(3) yes
La2 N1 1_554 2.649(3) yes
La2 Si1 3_554 3.2089(16) no
La2 Si1 6_554 3.2089(16) no
La2 Si1 7_554 3.2089(16) no
La2 Si1 1_554 3.2089(16) no
Si1 N1 6 1.724(3) yes
Si1 N2 . 1.729(4) yes
Si1 N1 . 1.743(3) yes
Si1 N3 2_545 1.776(3) yes
Si1 La2 1_556 3.2089(16) no
Si1 La1 4_456 3.4093(16) no
Si1 La1 4_455 3.5159(17) no
Si2 N4 2 1.6868(14) yes
Si2 N2 6_565 1.725(4) yes
Si2 N2 2 1.725(4) yes
Si2 N3 1_554 1.764(5) yes
Si2 La1 3_665 2.9228(13) no
Si2 La1 2 3.1072(7) no
Si2 La1 4_455 3.1072(7) no
N1 Si1 7 1.724(3) no
N1 La1 4_456 2.551(3) no
N1 La2 1_556 2.649(3) no
N2 Si2 2_545 1.725(4) no
N2 La1 4_455 2.674(3) no
N2 La1 3_655 2.853(3) no
N3 Si2 1_556 1.764(5) no
N3 Si1 6_565 1.776(3) no
N3 Si1 2 1.776(3) no
N3 La1 3_666 2.864(5) no
N4 Si2 4 1.6868(14) no
N4 Si2 2_545 1.6868(14) no
N4 La1 3_655 2.6227(7) no
